data_1504744
loop_
_publ_author_name
'Morohashi, Naoya'
'Kitahara, Tsuyoshi'
'Arima, Tomoko'
'Tanaka, Shinya'
'Ohba, Yoshihiro'
'Hattori, Tetsutaro'

_publ_section_title
;
 Synthesis of dinuclear boron complexes of sulfinylcalix[4]arenes:
 Syn/Anti stereocontrol by the arrangement of the sulfinyl functions.
;
_journal_issue 13
_journal_name_full 'Organic letters'
_journal_page_first 2845
_journal_page_last 2848
_journal_paper_doi 10.1021/ol801011q
_journal_volume 10
_journal_year 2008
_chemical_formula_sum 'C50 H64.5 B2 Cl3 N1.5 O8 S4'
_chemical_formula_weight 1070.74
_chemical_name_systematic
; 
 ? 
;
_space_group_IT_number 14
_symmetry_cell_setting monoclinic
_symmetry_space_group_name_Hall '-P 2yn'
_symmetry_space_group_name_H-M 'P 1 21/n 1'
_atom_sites_solution_hydrogens geom
_atom_sites_solution_primary direct
_atom_sites_solution_secondary difmap
_audit_creation_method SHELXL-97
_cell_angle_alpha 90.00
_cell_angle_beta 99.7647(4)
_cell_angle_gamma 90.00
_cell_formula_units_Z 4
_cell_length_a 12.1522(1)
_cell_length_b 15.2957(1)
_cell_length_c 30.1893(2)
_cell_measurement_temperature 230(2)
_cell_volume 5530.18(7)
_computing_cell_refinement PROCESS-AUTO
_computing_data_collection PROCESS-AUTO
_computing_structure_refinement 'SHELXL-97 (Sheldrick, 1997)'
_computing_structure_solution 'SHELXS-97 (Sheldrick, 1990)'
_diffrn_ambient_temperature 230(2)
_diffrn_detector_area_resol_mean 5.00
_diffrn_measured_fraction_theta_full 0.998
_diffrn_measured_fraction_theta_max 0.998
_diffrn_measurement_device_type 'Rigaku RAXIS-RAPID Imaging Plate'
_diffrn_measurement_method \w
_diffrn_radiation_monochromator graphite
_diffrn_radiation_source 'fine-focus sealed tube'
_diffrn_radiation_type CuK\a
_diffrn_radiation_wavelength 1.54187
_diffrn_reflns_av_R_equivalents 0.0379
_diffrn_reflns_av_sigmaI/netI 0.0344
_diffrn_reflns_limit_h_max 14
_diffrn_reflns_limit_h_min -14
_diffrn_reflns_limit_k_max 18
_diffrn_reflns_limit_k_min -18
_diffrn_reflns_limit_l_max 36
_diffrn_reflns_limit_l_min -35
_diffrn_reflns_number 63588
_diffrn_reflns_theta_full 68.25
_diffrn_reflns_theta_max 68.25
_diffrn_reflns_theta_min 2.97
_exptl_absorpt_coefficient_mu 3.321
_exptl_absorpt_correction_T_max 0.3501
_exptl_absorpt_correction_T_min 0.2875
_exptl_absorpt_correction_type empirical
_exptl_crystal_colour colorless
_exptl_crystal_density_diffrn 1.286
_exptl_crystal_density_method 'not measured'
_exptl_crystal_description prism
_exptl_crystal_F_000 2256
_exptl_crystal_size_max 0.50
_exptl_crystal_size_mid 0.40
_exptl_crystal_size_min 0.40
_refine_diff_density_max 0.475
_refine_diff_density_min -0.794
_refine_diff_density_rms 0.066
_refine_ls_extinction_method none
_refine_ls_goodness_of_fit_ref 1.065
_refine_ls_hydrogen_treatment refall
_refine_ls_matrix_type full
_refine_ls_number_parameters 706
_refine_ls_number_reflns 10118
_refine_ls_number_restraints 0
_refine_ls_restrained_S_all 1.065
_refine_ls_R_factor_all 0.0728
_refine_ls_R_factor_gt 0.0628
_refine_ls_shift/su_max 0.182
_refine_ls_shift/su_mean 0.006
_refine_ls_structure_factor_coef Fsqd
_refine_ls_weighting_details 'calc w=1/[\s^2^(Fo^2^)+(0.0949P)^2^+5.3752P] where P=(Fo^2^+2Fc^2^)/3'
_refine_ls_weighting_scheme calc
_refine_ls_wR_factor_gt 0.1774
_refine_ls_wR_factor_ref 0.1843
_reflns_number_gt 8438
_reflns_number_total 10118
_reflns_threshold_expression >2sigma(I)
_cod_data_source_file ol801011q-file004.cif
_cod_data_source_block complex4
_cod_depositor_comments
;
The following automatic conversions were performed:

'_symmetry_cell_setting' value 'Monoclinic' changed to 'monoclinic'
according to /home/saulius/struct/CIF-dictionaries/cif_core.dic
dictionary named 'cif_core.dic' version 2.4.1 from 2010-06-29.

Automatic conversion script
Id: cif_fix_values 1715 2011-07-08 13:25:40Z adriana 
;
_cod_original_sg_symbol_H-M P21/n
_cod_original_formula_sum 'C50 H64.50 B2 Cl3 N1.50 O8 S4'
_cod_database_code 1504744

loop_
_symmetry_equiv_pos_as_xyz
'x, y, z'
'-x+1/2, y+1/2, -z+1/2'
'-x, -y, -z'
'x-1/2, -y-1/2, z-1/2'

loop_
_atom_site_label
_atom_site_type_symbol
_atom_site_fract_x
_atom_site_fract_y
_atom_site_fract_z
_atom_site_U_iso_or_equiv
_atom_site_adp_type
_atom_site_occupancy
_atom_site_symmetry_multiplicity
_atom_site_calc_flag
_atom_site_refinement_flags
_atom_site_disorder_assembly
_atom_site_disorder_group
C1 C 0.9664(2) 0.08236(18) 0.14610(10) 0.0328(6) Uani 1 1 d . . .
C2 C 0.9692(2) 0.0647(2) 0.10055(10) 0.0349(6) Uani 1 1 d . . .
C3 C 0.8873(3) 0.0150(2) 0.07465(11) 0.0403(7) Uani 1 1 d . . .
H1 H 0.8932 0.0031 0.0446 0.048 Uiso 1 1 calc R . .
C4 C 0.7957(3) -0.0181(2) 0.09212(11) 0.0426(7) Uani 1 1 d . . .
C5 C 0.7914(3) 0.0003(2) 0.13678(11) 0.0396(7) Uani 1 1 d . . .
H2 H 0.7310 -0.0204 0.1496 0.048 Uiso 1 1 calc R . .
C6 C 0.8751(3) 0.04932(18) 0.16304(10) 0.0342(6) Uani 1 1 d . . .
C7 C 1.0295(2) 0.2839(2) 0.07218(10) 0.0367(7) Uani 1 1 d . . .
C8 C 0.9713(3) 0.3531(2) 0.04899(10) 0.0396(7) Uani 1 1 d . . .
C9 C 0.9039(3) 0.3432(2) 0.00680(11) 0.0460(8) Uani 1 1 d . . .
H3 H 0.8677 0.3922 -0.0078 0.055 Uiso 1 1 calc R . .
C10 C 0.8900(3) 0.2626(3) -0.01346(11) 0.0475(8) Uani 1 1 d . . .
C11 C 0.9474(3) 0.1929(2) 0.00932(11) 0.0449(8) Uani 1 1 d . . .
H4 H 0.9408 0.1373 -0.0041 0.054 Uiso 1 1 calc R . .
C12 C 1.0143(2) 0.2023(2) 0.05117(10) 0.0375(7) Uani 1 1 d . . .
C13 C 0.9380(2) 0.42734(19) 0.15422(10) 0.0347(6) Uani 1 1 d . . .
C14 C 0.8657(2) 0.43630(18) 0.18534(10) 0.0332(6) Uani 1 1 d . . .
C15 C 0.7607(3) 0.4735(2) 0.17319(10) 0.0368(7) Uani 1 1 d . . .
H5 H 0.7139 0.4773 0.1949 0.044 Uiso 1 1 calc R . .
C16 C 0.7218(3) 0.5056(2) 0.13001(11) 0.0410(7) Uani 1 1 d . A .
C17 C 0.7959(3) 0.5006(2) 0.09951(11) 0.0431(8) Uani 1 1 d . . .
H6 H 0.7747 0.5238 0.0705 0.052 Uiso 1 1 calc R . .
C18 C 0.8998(3) 0.4624(2) 0.11114(10) 0.0375(7) Uani 1 1 d . . .
C19 C 0.8731(2) 0.22947(18) 0.22823(9) 0.0309(6) Uani 1 1 d . . .
C20 C 0.8085(2) 0.15528(18) 0.23116(9) 0.0318(6) Uani 1 1 d . . .
C21 C 0.7070(2) 0.15751(19) 0.24720(10) 0.0349(6) Uani 1 1 d . . .
H7 H 0.6665 0.1056 0.2488 0.042 Uiso 1 1 calc R . .
C22 C 0.6657(2) 0.23612(19) 0.26072(10) 0.0346(6) Uani 1 1 d . B .
C23 C 0.7307(2) 0.31058(19) 0.25833(10) 0.0345(6) Uani 1 1 d . . .
H8 H 0.7056 0.3644 0.2679 0.041 Uiso 1 1 calc R . .
C24 C 0.8311(2) 0.30772(17) 0.24236(9) 0.0303(6) Uani 1 1 d . . .
C25 C 0.7084(3) -0.0749(3) 0.06285(13) 0.0573(10) Uani 1 1 d . . .
C26 C 0.7664(4) -0.1584(3) 0.05004(18) 0.0841(15) Uani 1 1 d . . .
H9 H 0.8215 -0.1430 0.0316 0.126 Uiso 1 1 calc R . .
H10 H 0.7113 -0.1973 0.0333 0.126 Uiso 1 1 calc R . .
H11 H 0.8029 -0.1876 0.0771 0.126 Uiso 1 1 calc R . .
C27 C 0.6622(4) -0.0265(4) 0.01897(17) 0.0880(16) Uani 1 1 d . . .
H12 H 0.6264 0.0273 0.0259 0.132 Uiso 1 1 calc R . .
H13 H 0.6081 -0.0633 0.0003 0.132 Uiso 1 1 calc R . .
H14 H 0.7229 -0.0130 0.0030 0.132 Uiso 1 1 calc R . .
C28 C 0.6139(4) -0.1010(4) 0.08743(19) 0.102(2) Uani 1 1 d . . .
H15 H 0.6444 -0.1315 0.1149 0.154 Uiso 1 1 calc R . .
H16 H 0.5623 -0.1391 0.0684 0.154 Uiso 1 1 calc R . .
H17 H 0.5747 -0.0490 0.0946 0.154 Uiso 1 1 calc R . .
C29 C 0.8186(4) 0.2494(3) -0.06019(12) 0.0634(11) Uani 1 1 d . . .
C30 C 0.7482(5) 0.3299(4) -0.07542(19) 0.109(2) Uani 1 1 d . . .
H18 H 0.7966 0.3773 -0.0815 0.164 Uiso 1 1 calc R . .
H19 H 0.7073 0.3474 -0.0519 0.164 Uiso 1 1 calc R . .
H20 H 0.6960 0.3162 -0.1025 0.164 Uiso 1 1 calc R . .
C31 C 0.8928(5) 0.2250(7) -0.09242(17) 0.179(5) Uani 1 1 d . . .
H21 H 0.8478 0.2090 -0.1210 0.268 Uiso 1 1 calc R . .
H22 H 0.9389 0.1758 -0.0806 0.268 Uiso 1 1 calc R . .
H23 H 0.9401 0.2743 -0.0968 0.268 Uiso 1 1 calc R . .
C32 C 0.7340(5) 0.1752(4) -0.05779(19) 0.108(2) Uani 1 1 d . . .
H24 H 0.6871 0.1681 -0.0869 0.161 Uiso 1 1 calc R . .
H25 H 0.6878 0.1897 -0.0356 0.161 Uiso 1 1 calc R . .
H26 H 0.7737 0.1212 -0.0493 0.161 Uiso 1 1 calc R . .
C33 C 0.6047(3) 0.5458(3) 0.11716(12) 0.0531(9) Uani 1 1 d . . .
C34A C 0.6041(11) 0.6344(9) 0.1414(4) 0.096(4) Uani 0.60 1 d P A 1
H27A H 0.6246 0.6257 0.1736 0.144 Uiso 0.60 1 calc PR A 1
H28A H 0.5300 0.6599 0.1347 0.144 Uiso 0.60 1 calc PR A 1
H29A H 0.6574 0.6735 0.1311 0.144 Uiso 0.60 1 calc PR A 1
C35A C 0.5668(15) 0.5556(16) 0.0683(4) 0.129(10) Uani 0.60 1 d P A 1
H30A H 0.6214 0.5892 0.0556 0.194 Uiso 0.60 1 calc PR A 1
H31A H 0.4956 0.5858 0.0630 0.194 Uiso 0.60 1 calc PR A 1
H32A H 0.5586 0.4983 0.0544 0.194 Uiso 0.60 1 calc PR A 1
C36A C 0.5172(17) 0.4947(17) 0.1356(9) 0.120(8) Uani 0.60 1 d P A 1
H33A H 0.5404 0.4864 0.1676 0.180 Uiso 0.60 1 calc PR A 1
H34A H 0.5076 0.4381 0.1208 0.180 Uiso 0.60 1 calc PR A 1
H35A H 0.4471 0.5264 0.1301 0.180 Uiso 0.60 1 calc PR A 1
C37 C 0.5553(3) 0.2414(2) 0.27792(13) 0.0475(8) Uani 1 1 d . . .
C38A C 0.5756(7) 0.2876(6) 0.3242(3) 0.092(3) Uani 0.70 1 d P B 3
H36A H 0.5058 0.2916 0.3356 0.139 Uiso 0.70 1 calc PR B 3
H37A H 0.6047 0.3459 0.3209 0.139 Uiso 0.70 1 calc PR B 3
H38A H 0.6291 0.2543 0.3451 0.139 Uiso 0.70 1 calc PR B 3
C39A C 0.4743(5) 0.2979(7) 0.2447(4) 0.094(3) Uani 0.70 1 d P B 3
H39A H 0.4033 0.3024 0.2551 0.141 Uiso 0.70 1 calc PR B 3
H40A H 0.4630 0.2709 0.2152 0.141 Uiso 0.70 1 calc PR B 3
H41A H 0.5057 0.3558 0.2429 0.141 Uiso 0.70 1 calc PR B 3
C40A C 0.5038(6) 0.1538(4) 0.2836(3) 0.068(2) Uani 0.70 1 d P B 3
H42A H 0.4341 0.1618 0.2948 0.102 Uiso 0.70 1 calc PR B 3
H43A H 0.5545 0.1192 0.3049 0.102 Uiso 0.70 1 calc PR B 3
H44A H 0.4893 0.1239 0.2549 0.102 Uiso 0.70 1 calc PR B 3
C41 C 0.7353(6) 0.2451(6) 0.1056(3) 0.115(2) Uani 1 1 d . . .
C42 C 0.709(5) 0.2155(18) 0.0702(15) 0.31(3) Uani 0.50 1 d P . .
C43 C 0.6623(12) 0.2663(13) 0.0696(6) 0.091(5) Uani 0.50 1 d P . .
C44 C 0.3167(5) 0.3066(5) 0.0517(2) 0.110(2) Uani 1 1 d . . .
H45 H 0.3917 0.3032 0.0448 0.164 Uiso 1 1 calc R . .
H46 H 0.2772 0.2527 0.0428 0.164 Uiso 1 1 calc R . .
H47 H 0.3207 0.3156 0.0837 0.164 Uiso 1 1 calc R . .
C45 C 0.2589(5) 0.3780(5) 0.02783(19) 0.0893(17) Uani 1 1 d . . .
C46 C 0.3754(10) 1.0274(11) 0.1301(8) 0.363(15) Uani 1 1 d . . .
H48 H 0.3198 1.0168 0.1031 0.436 Uiso 1 1 calc R . .
H49 H 0.4221 0.9753 0.1369 0.436 Uiso 1 1 calc R . .
C47 C 0.3288(9) 1.0505(8) 0.1641(4) 0.201(6) Uani 1 1 d . . .
H50 H 0.2830 1.1030 0.1570 0.242 Uiso 1 1 calc R . .
H51 H 0.3853 1.0621 0.1907 0.242 Uiso 1 1 calc R . .
C48 C 1.1668(3) 0.1769(2) 0.24289(11) 0.0434(8) Uani 1 1 d . . .
H52 H 1.2119 0.1235 0.2465 0.052 Uiso 1 1 calc R . .
H53 H 1.2032 0.2182 0.2252 0.052 Uiso 1 1 calc R . .
C49 C 1.1651(4) 0.2164(3) 0.28926(14) 0.0757(13) Uani 1 1 d . . .
H54 H 1.1254 0.2716 0.2859 0.114 Uiso 1 1 calc R . .
H55 H 1.2411 0.2260 0.3044 0.114 Uiso 1 1 calc R . .
H56 H 1.1278 0.1765 0.3069 0.114 Uiso 1 1 calc R . .
C50 C 1.2421(3) 0.3818(2) 0.16435(13) 0.0500(9) Uani 1 1 d . . .
H57 H 1.2563 0.3292 0.1830 0.060 Uiso 1 1 calc R . .
H58 H 1.2953 0.3819 0.1433 0.060 Uiso 1 1 calc R . .
C51 C 1.2637(4) 0.4611(3) 0.19428(18) 0.0855(16) Uani 1 1 d . . .
H59 H 1.2456 0.5135 0.1765 0.128 Uiso 1 1 calc R . .
H60 H 1.3417 0.4624 0.2081 0.128 Uiso 1 1 calc R . .
H61 H 1.2175 0.4582 0.2175 0.128 Uiso 1 1 calc R . .
B1 B 1.1204(3) 0.3764(3) 0.13665(13) 0.0402(8) Uani 1 1 d . . .
B2 B 1.0475(3) 0.1540(2) 0.21583(12) 0.0345(7) Uani 1 1 d . . .
O1 O 1.05172(16) 0.12575(13) 0.16974(7) 0.0352(5) Uani 1 1 d . . .
O2 O 1.09836(18) 0.29307(14) 0.11157(7) 0.0427(5) Uani 1 1 d . . .
O3 O 1.03672(18) 0.38905(15) 0.16601(7) 0.0433(5) Uani 1 1 d . . .
O4 O 0.96881(17) 0.22940(13) 0.21282(7) 0.0366(5) Uani 1 1 d . . .
O5 O 0.99816(17) 0.07796(13) 0.24008(7) 0.0362(5) Uani 1 1 d . . .
O6 O 1.0952(2) 0.04595(16) 0.03839(8) 0.0498(6) Uani 1 1 d . . .
O7 O 1.10701(19) 0.45276(14) 0.10188(8) 0.0442(5) Uani 1 1 d . . .
O8 O 0.86391(19) 0.46746(13) 0.27139(7) 0.0399(5) Uani 1 1 d . . .
N1 N 0.629(4) 0.295(3) 0.0509(9) 0.30(3) Uani 0.50 1 d P . .
N2 N 0.2111(6) 0.4335(5) 0.00917(19) 0.142(3) Uani 1 1 d . . .
Cl1 Cl 0.2390(4) 0.95299(19) 0.17381(12) 0.2212(15) Uani 1 1 d . . .
Cl2 Cl 0.4586(4) 1.1239(3) 0.12415(17) 0.278(2) Uani 1 1 d . . .
S1 S 1.08535(6) 0.10581(5) 0.07659(2) 0.0367(2) Uani 1 1 d . . .
S2 S 0.99013(7) 0.45921(5) 0.07125(3) 0.0425(2) Uani 1 1 d . . .
S3 S 0.91466(6) 0.40413(4) 0.24282(2) 0.03226(18) Uani 1 1 d . . .
S4 S 0.87310(6) 0.05587(4) 0.22145(2) 0.03384(19) Uani 1 1 d . . .
Cl3 Cl 0.5930(5) 0.2748(8) 0.0289(2) 0.221(5) Uani 0.50 1 d P . .
Cl4 Cl 0.6156(6) 0.2725(4) 0.13844(17) 0.209(3) Uani 0.50 1 d P . .
C40B C 0.558(2) 0.1806(16) 0.3178(11) 0.138(12) Uani 0.30 1 d P B 4
H44B H 0.5784 0.1223 0.3096 0.207 Uiso 0.30 1 calc PR B 4
H42B H 0.4847 0.1790 0.3265 0.207 Uiso 0.30 1 calc PR B 4
H43B H 0.6123 0.2017 0.3427 0.207 Uiso 0.30 1 calc PR B 4
C39B C 0.4678(15) 0.204(3) 0.2399(11) 0.19(2) Uani 0.30 1 d P B 4
H40B H 0.4926 0.1471 0.2309 0.289 Uiso 0.30 1 calc PR B 4
H41B H 0.4585 0.2431 0.2143 0.289 Uiso 0.30 1 calc PR B 4
H39B H 0.3971 0.1972 0.2504 0.289 Uiso 0.30 1 calc PR B 4
C38B C 0.5190(16) 0.3282(10) 0.2885(10) 0.092(7) Uani 0.30 1 d P B 4
H37B H 0.5397 0.3699 0.2671 0.138 Uiso 0.30 1 calc PR B 4
H38B H 0.5545 0.3441 0.3186 0.138 Uiso 0.30 1 calc PR B 4
H36B H 0.4385 0.3285 0.2867 0.138 Uiso 0.30 1 calc PR B 4
C35B C 0.560(2) 0.512(3) 0.0680(10) 0.158(17) Uani 0.40 1 d P A 2
H31B H 0.4858 0.5351 0.0577 0.238 Uiso 0.40 1 calc PR A 2
H32B H 0.5569 0.4484 0.0681 0.238 Uiso 0.40 1 calc PR A 2
H30B H 0.6098 0.5310 0.0480 0.238 Uiso 0.40 1 calc PR A 2
C36B C 0.535(2) 0.521(3) 0.1499(13) 0.17(2) Uani 0.40 1 d P A 2
H35B H 0.4619 0.5471 0.1415 0.254 Uiso 0.40 1 calc PR A 2
H33B H 0.5693 0.5427 0.1793 0.254 Uiso 0.40 1 calc PR A 2
H34B H 0.5289 0.4583 0.1507 0.254 Uiso 0.40 1 calc PR A 2
C34B C 0.6216(17) 0.6436(11) 0.1103(9) 0.131(9) Uani 0.40 1 d P A 2
H28B H 0.5495 0.6719 0.1024 0.196 Uiso 0.40 1 calc PR A 2
H29B H 0.6645 0.6520 0.0863 0.196 Uiso 0.40 1 calc PR A 2
H27B H 0.6616 0.6689 0.1378 0.196 Uiso 0.40 1 calc PR A 2

loop_
_atom_site_aniso_label
_atom_site_aniso_U_11
_atom_site_aniso_U_22
_atom_site_aniso_U_33
_atom_site_aniso_U_23
_atom_site_aniso_U_13
_atom_site_aniso_U_12
C1 0.0333(15) 0.0296(14) 0.0360(15) -0.0015(12) 0.0075(12) 0.0044(12)
C2 0.0339(15) 0.0374(16) 0.0336(15) -0.0017(12) 0.0067(12) 0.0038(12)
C3 0.0351(16) 0.0479(18) 0.0377(17) -0.0088(14) 0.0056(13) 0.0011(14)
C4 0.0375(17) 0.0418(18) 0.0481(19) -0.0101(14) 0.0064(14) -0.0046(14)
C5 0.0365(16) 0.0349(16) 0.0495(18) -0.0045(14) 0.0136(14) -0.0021(13)
C6 0.0368(16) 0.0286(14) 0.0394(16) -0.0030(12) 0.0128(13) 0.0021(12)
C7 0.0320(15) 0.0457(18) 0.0335(15) 0.0004(13) 0.0088(12) -0.0074(13)
C8 0.0394(17) 0.0470(18) 0.0351(16) 0.0014(13) 0.0136(13) 0.0001(14)
C9 0.0441(18) 0.059(2) 0.0355(17) 0.0074(15) 0.0090(14) 0.0040(16)
C10 0.0424(18) 0.067(2) 0.0324(16) -0.0006(15) 0.0034(14) 0.0003(16)
C11 0.0409(18) 0.058(2) 0.0363(17) -0.0041(15) 0.0064(14) -0.0005(15)
C12 0.0314(15) 0.0477(18) 0.0341(15) -0.0003(13) 0.0072(12) -0.0019(13)
C13 0.0353(16) 0.0291(14) 0.0411(16) -0.0007(12) 0.0102(13) -0.0054(12)
C14 0.0376(16) 0.0276(14) 0.0351(15) -0.0022(12) 0.0079(12) -0.0038(12)
C15 0.0365(16) 0.0384(16) 0.0373(16) -0.0033(13) 0.0116(13) -0.0003(13)
C16 0.0391(17) 0.0463(18) 0.0381(17) 0.0001(14) 0.0082(14) 0.0031(14)
C17 0.0515(19) 0.0430(18) 0.0353(16) 0.0022(13) 0.0087(14) 0.0011(15)
C18 0.0407(17) 0.0363(16) 0.0380(16) 0.0018(13) 0.0139(13) -0.0015(13)
C19 0.0345(15) 0.0284(14) 0.0296(14) 0.0012(11) 0.0048(12) 0.0029(11)
C20 0.0387(16) 0.0250(14) 0.0328(14) -0.0008(11) 0.0093(12) 0.0011(12)
C21 0.0371(16) 0.0288(15) 0.0399(16) -0.0014(12) 0.0094(13) -0.0017(12)
C22 0.0339(15) 0.0318(15) 0.0386(16) 0.0007(12) 0.0073(13) 0.0016(12)
C23 0.0346(15) 0.0287(15) 0.0405(16) -0.0018(12) 0.0074(13) 0.0044(12)
C24 0.0336(15) 0.0237(13) 0.0331(15) -0.0005(11) 0.0039(12) 0.0010(11)
C25 0.046(2) 0.068(2) 0.057(2) -0.0180(19) 0.0061(17) -0.0188(18)
C26 0.087(3) 0.072(3) 0.089(3) -0.036(3) 0.005(3) -0.022(3)
C27 0.058(3) 0.115(4) 0.081(3) -0.005(3) -0.019(2) -0.017(3)
C28 0.074(3) 0.139(5) 0.101(4) -0.058(4) 0.033(3) -0.063(3)
C29 0.063(2) 0.084(3) 0.0374(19) -0.0018(19) -0.0090(17) 0.008(2)
C30 0.111(4) 0.120(5) 0.078(3) 0.003(3) -0.038(3) 0.027(4)
C31 0.100(5) 0.396(15) 0.035(3) -0.033(5) -0.004(3) 0.064(7)
C32 0.095(4) 0.127(5) 0.083(4) -0.018(3) -0.035(3) -0.011(4)
C33 0.0406(19) 0.072(3) 0.046(2) 0.0031(17) 0.0042(15) 0.0154(17)
C34A 0.074(6) 0.102(9) 0.103(8) -0.013(7) -0.009(7) 0.051(6)
C35A 0.085(9) 0.26(3) 0.039(5) 0.007(9) 0.011(6) 0.104(13)
C36A 0.039(6) 0.163(12) 0.15(2) 0.085(13) 0.002(8) 0.003(7)
C37 0.0345(17) 0.0399(18) 0.072(2) -0.0022(16) 0.0191(16) 0.0018(14)
C38A 0.088(5) 0.104(6) 0.101(6) -0.054(5) 0.060(5) -0.030(5)
C39A 0.038(3) 0.109(6) 0.136(8) 0.051(6) 0.019(4) 0.026(4)
C40A 0.048(4) 0.048(3) 0.117(7) 0.001(4) 0.043(4) -0.008(3)
C41 0.094(4) 0.115(6) 0.139(7) 0.004(5) 0.026(5) 0.006(4)
C42 0.57(8) 0.121(19) 0.32(5) 0.06(2) 0.31(6) 0.10(3)
C43 0.076(7) 0.119(11) 0.082(11) 0.027(9) 0.028(7) 0.033(7)
C44 0.084(4) 0.156(6) 0.087(4) -0.033(4) 0.011(3) 0.022(4)
C45 0.067(3) 0.146(6) 0.062(3) -0.004(3) 0.031(3) -0.003(3)
C46 0.112(8) 0.306(19) 0.68(4) -0.30(2) 0.080(14) 0.024(10)
C47 0.170(10) 0.210(12) 0.192(10) -0.065(9) -0.062(8) 0.071(9)
C48 0.0391(17) 0.0510(19) 0.0388(17) -0.0015(14) 0.0028(14) -0.0007(15)
C49 0.065(3) 0.104(4) 0.052(2) -0.022(2) -0.008(2) -0.006(2)
C50 0.0381(18) 0.058(2) 0.053(2) -0.0081(17) 0.0061(16) -0.0059(16)
C51 0.067(3) 0.088(3) 0.094(4) -0.039(3) -0.009(3) -0.010(2)
B1 0.0357(19) 0.044(2) 0.043(2) -0.0014(16) 0.0129(16) -0.0056(15)
B2 0.0366(18) 0.0318(17) 0.0356(17) 0.0011(14) 0.0076(14) 0.0022(14)
O1 0.0339(11) 0.0389(11) 0.0334(11) -0.0045(9) 0.0078(9) -0.0029(9)
O2 0.0429(12) 0.0439(12) 0.0386(12) -0.0019(9) -0.0010(10) -0.0041(10)
O3 0.0382(12) 0.0501(13) 0.0438(12) 0.0079(10) 0.0138(10) 0.0040(10)
O4 0.0390(11) 0.0293(10) 0.0448(12) 0.0018(9) 0.0164(9) 0.0013(9)
O5 0.0394(12) 0.0324(11) 0.0376(11) 0.0040(9) 0.0087(9) 0.0046(9)
O6 0.0505(14) 0.0592(15) 0.0429(13) -0.0139(11) 0.0173(11) 0.0060(11)
O7 0.0434(13) 0.0444(13) 0.0483(13) 0.0014(10) 0.0177(10) -0.0084(10)
O8 0.0562(14) 0.0260(10) 0.0391(12) -0.0043(8) 0.0128(10) 0.0013(9)
N1 0.41(5) 0.39(5) 0.11(3) -0.10(3) 0.11(3) -0.15(4)
N2 0.143(5) 0.208(7) 0.085(4) 0.049(4) 0.052(4) 0.035(5)
Cl1 0.328(4) 0.132(2) 0.219(3) -0.0157(19) 0.091(3) 0.051(2)
Cl2 0.228(4) 0.296(5) 0.332(5) 0.039(4) 0.110(4) 0.045(4)
S1 0.0297(4) 0.0469(4) 0.0340(4) -0.0063(3) 0.0067(3) 0.0020(3)
S2 0.0478(5) 0.0421(4) 0.0411(4) 0.0071(3) 0.0177(4) -0.0021(3)
S3 0.0357(4) 0.0260(3) 0.0349(4) -0.0022(3) 0.0057(3) -0.0018(3)
S4 0.0418(4) 0.0242(3) 0.0379(4) 0.0001(3) 0.0137(3) 0.0020(3)
Cl3 0.148(4) 0.422(15) 0.098(4) 0.024(5) 0.037(3) 0.131(7)
Cl4 0.273(7) 0.221(6) 0.118(3) -0.001(4) -0.006(4) -0.036(5)
C40B 0.13(2) 0.091(16) 0.23(3) 0.055(19) 0.15(2) 0.036(15)
C39B 0.035(9) 0.35(5) 0.19(3) -0.18(3) 0.029(13) -0.040(18)
C38B 0.065(11) 0.052(9) 0.18(2) -0.005(11) 0.073(13) 0.013(8)
C35B 0.062(11) 0.26(4) 0.13(2) -0.09(2) -0.056(11) 0.074(16)
C36B 0.040(13) 0.37(7) 0.100(18) 0.10(3) 0.028(13) 0.08(2)
C34B 0.095(13) 0.048(8) 0.23(3) 0.017(14) -0.030(17) 0.023(7)

loop_
_atom_type_symbol
_atom_type_description
_atom_type_scat_dispersion_real
_atom_type_scat_dispersion_imag
_atom_type_scat_source
C C 0.0181 0.0091 'International Tables Vol C Tables 4.2.6.8 and 6.1.1.4'
H H 0.0000 0.0000 'International Tables Vol C Tables 4.2.6.8 and 6.1.1.4'
O O 0.0492 0.0322 'International Tables Vol C Tables 4.2.6.8 and 6.1.1.4'
S S 0.3331 0.5567 'International Tables Vol C Tables 4.2.6.8 and 6.1.1.4'
B B 0.0090 0.0039 'International Tables Vol C Tables 4.2.6.8 and 6.1.1.4'
Cl Cl 0.3639 0.7018 'International Tables Vol C Tables 4.2.6.8 and 6.1.1.4'
N N 0.0311 0.0180 'International Tables Vol C Tables 4.2.6.8 and 6.1.1.4'

loop_
_geom_angle_atom_site_label_1
_geom_angle_atom_site_label_2
_geom_angle_atom_site_label_3
_geom_angle
O1 C1 C6 125.5(3)
O1 C1 C2 118.3(3)
C6 C1 C2 116.2(3)
C3 C2 C1 121.6(3)
C3 C2 S1 120.1(2)
C1 C2 S1 118.3(2)
C2 C3 C4 121.7(3)
C5 C4 C3 117.1(3)
C5 C4 C25 122.6(3)
C3 C4 C25 120.3(3)
C4 C5 C6 121.1(3)
C1 C6 C5 122.4(3)
C1 C6 S4 119.5(2)
C5 C6 S4 117.6(2)
O2 C7 C8 123.6(3)
O2 C7 C12 120.7(3)
C8 C7 C12 115.7(3)
C7 C8 C9 122.9(3)
C7 C8 S2 119.2(2)
C9 C8 S2 117.8(3)
C10 C9 C8 120.7(3)
C9 C10 C11 117.0(3)
C9 C10 C29 122.2(3)
C11 C10 C29 120.7(3)
C12 C11 C10 122.5(3)
C11 C12 C7 121.2(3)
C11 C12 S1 117.6(3)
C7 C12 S1 121.2(2)
O3 C13 C14 120.4(3)
O3 C13 C18 123.8(3)
C14 C13 C18 115.9(3)
C15 C14 C13 121.1(3)
C15 C14 S3 120.3(2)
C13 C14 S3 118.5(2)
C14 C15 C16 122.7(3)
C17 C16 C15 116.3(3)
C17 C16 C33 121.9(3)
C15 C16 C33 121.8(3)
C18 C17 C16 121.3(3)
C17 C18 C13 122.6(3)
C17 C18 S2 119.1(2)
C13 C18 S2 118.3(2)
O4 C19 C20 124.1(3)
O4 C19 C24 119.8(3)
C20 C19 C24 116.1(3)
C19 C20 C21 122.8(3)
C19 C20 S4 115.0(2)
C21 C20 S4 121.5(2)
C22 C21 C20 120.4(3)
C21 C22 C23 117.1(3)
C21 C22 C37 122.0(3)
C23 C22 C37 121.0(3)
C24 C23 C22 122.1(3)
C23 C24 C19 121.5(3)
C23 C24 S3 120.2(2)
C19 C24 S3 118.2(2)
C28 C25 C4 112.0(3)
C28 C25 C27 110.5(4)
C4 C25 C27 109.9(3)
C28 C25 C26 108.7(4)
C4 C25 C26 108.2(3)
C27 C25 C26 107.4(4)
C31 C29 C30 112.2(5)
C31 C29 C10 108.9(4)
C30 C29 C10 111.8(4)
C31 C29 C32 109.3(6)
C30 C29 C32 105.3(4)
C10 C29 C32 109.3(3)
C36B C33 C35A 126.0(16)
C36B C33 C36A 24(3)
C35A C33 C36A 107.6(13)
C36B C33 C34B 117(2)
C35A C33 C34B 77.9(13)
C36A C33 C34B 132.9(14)
C36B C33 C16 110.1(13)
C35A C33 C16 114.3(7)
C36A C33 C16 112.4(9)
C34B C33 C16 106.6(8)
C36B C33 C34A 82(2)
C35A C33 C34A 111.0(10)
C36A C33 C34A 102.9(13)
C34B C33 C34A 38.3(10)
C16 C33 C34A 108.1(5)
C36B C33 C35B 114(2)
C35A C33 C35B 25(2)
C36A C33 C35B 91.4(19)
C34B C33 C35B 103.2(18)
C16 C33 C35B 105.1(10)
C34A C33 C35B 135.0(14)
C38B C37 C40A 130.0(7)
C38B C37 C40B 110.7(14)
C40A C37 C40B 46.7(13)
C38B C37 C22 116.2(7)
C40A C37 C22 113.7(4)
C40B C37 C22 109.7(8)
C38B C37 C39B 108.0(18)
C40A C37 C39B 60.2(18)
C40B C37 C39B 106(2)
C22 C37 C39B 105.3(8)
C38B C37 C39A 56.4(11)
C40A C37 C39A 110.0(5)
C40B C37 C39A 141.6(10)
C22 C37 C39A 108.1(4)
C39B C37 C39A 56.0(17)
C38B C37 C38A 52.6(11)
C40A C37 C38A 108.0(6)
C40B C37 C38A 65.5(13)
C22 C37 C38A 108.5(4)
C39B C37 C38A 146.0(8)
C39A C37 C38A 108.5(6)
C42 C41 C43 45(2)
C42 C41 Cl4 116(3)
C43 C41 Cl4 84.9(8)
C43 C42 C41 77(2)
C43 C42 N1 20.0(19)
C41 C42 N1 96(2)
C43 C42 Cl3 41(3)
C41 C42 Cl3 118(2)
N1 C42 Cl3 23.5(16)
N1 C43 C42 135(5)
N1 C43 C41 159(5)
C42 C43 C41 58(3)
N1 C43 Cl3 29(4)
C42 C43 Cl3 111(4)
C41 C43 Cl3 169.7(17)
N1 C43 Cl4 118(3)
C42 C43 Cl4 105(2)
C41 C43 Cl4 59.3(8)
Cl3 C43 Cl4 127.6(9)
N2 C45 C44 178.5(7)
C47 C46 Cl2 100.4(11)
C46 C47 Cl1 104.3(11)
C49 C48 B2 114.1(3)
C51 C50 B1 114.4(3)
O3 B1 O2 109.7(3)
O3 B1 O7 107.7(3)
O2 B1 O7 108.1(3)
O3 B1 C50 110.9(3)
O2 B1 C50 112.9(3)
O7 B1 C50 107.4(3)
O1 B2 O4 107.2(2)
O1 B2 O5 107.8(2)
O4 B2 O5 108.3(2)
O1 B2 C48 112.4(3)
O4 B2 C48 112.6(3)
O5 B2 C48 108.5(2)
C1 O1 B2 120.4(2)
C7 O2 B1 125.0(3)
C13 O3 B1 125.6(3)
C19 O4 B2 124.9(2)
B2 O5 S4 115.02(18)
B1 O7 S2 115.24(19)
C43 N1 Cl3 123(7)
C43 N1 C42 25(3)
Cl3 N1 C42 103(5)
O6 S1 C2 105.47(14)
O6 S1 C12 105.49(14)
C2 S1 C12 96.01(14)
O7 S2 C8 102.40(14)
O7 S2 C18 101.92(14)
C8 S2 C18 103.35(15)
O8 S3 C24 104.41(13)
O8 S3 C14 106.06(13)
C24 S3 C14 97.07(13)
O5 S4 C20 100.78(13)
O5 S4 C6 101.14(13)
C20 S4 C6 107.28(13)
N1 Cl3 C43 28(4)
N1 Cl3 C42 53(4)
C43 Cl3 C42 27.4(12)
C41 Cl4 C43 35.8(4)

loop_
_geom_bond_atom_site_label_1
_geom_bond_atom_site_label_2
_geom_bond_distance
C1 O1 1.332(3)
C1 C6 1.393(4)
C1 C2 1.407(4)
C2 C3 1.384(4)
C2 S1 1.805(3)
C3 C4 1.405(5)
C4 C5 1.387(5)
C4 C25 1.531(4)
C5 C6 1.397(4)
C6 S4 1.771(3)
C7 O2 1.340(3)
C7 C8 1.394(4)
C7 C12 1.397(4)
C8 C9 1.401(4)
C8 S2 1.757(3)
C9 C10 1.374(5)
C10 C11 1.390(5)
C10 C29 1.539(4)
C11 C12 1.389(4)
C12 S1 1.814(3)
C13 O3 1.328(4)
C13 C14 1.397(4)
C13 C18 1.411(4)
C14 C15 1.388(4)
C14 S3 1.805(3)
C15 C16 1.398(4)
C16 C17 1.395(5)
C16 C33 1.539(5)
C17 C18 1.382(5)
C18 S2 1.762(3)
C19 O4 1.324(3)
C19 C20 1.391(4)
C19 C24 1.396(4)
C20 C21 1.400(4)
C20 S4 1.759(3)
C21 C22 1.391(4)
C22 C23 1.395(4)
C22 C37 1.521(4)
C23 C24 1.387(4)
C24 S3 1.789(3)
C25 C28 1.522(6)
C25 C27 1.538(6)
C25 C26 1.540(6)
C29 C31 1.482(7)
C29 C30 1.526(7)
C29 C32 1.542(7)
C33 C36B 1.45(3)
C33 C35A 1.475(13)
C33 C36A 1.50(2)
C33 C34B 1.529(18)
C33 C34A 1.541(13)
C33 C35B 1.58(3)
C37 C38B 1.451(15)
C37 C40A 1.500(7)
C37 C40B 1.52(2)
C37 C39B 1.539(19)
C37 C39A 1.544(7)
C37 C38A 1.547(7)
C41 C42 1.16(5)
C41 C43 1.321(17)
C41 Cl4 1.940(11)
C42 C43 0.96(3)
C42 N1 1.60(6)
C42 Cl3 1.94(5)
C43 N1 0.77(5)
C43 Cl3 1.372(19)
C43 Cl4 2.248(18)
C44 C45 1.425(9)
C45 N2 1.125(8)
C46 C47 1.302(19)
C46 Cl2 1.815(18)
C47 Cl1 1.901(14)
C48 C49 1.528(5)
C48 B2 1.577(4)
C50 C51 1.508(5)
C50 B1 1.573(5)
B1 O3 1.470(4)
B1 O2 1.484(4)
B1 O7 1.560(4)
B2 O1 1.466(4)
B2 O4 1.491(4)
B2 O5 1.549(4)
O5 S4 1.565(2)
O6 S1 1.493(2)
O7 S2 1.561(2)
O8 S3 1.498(2)
N1 Cl3 0.79(3)
